data_2230958
loop_
_publ_author_name
'Outouch, Rachid'
'Boualy, Brahim'
'Ali, Mustapha Ait'
'Firdoussi, Larbi El'
'Rizzoli, Corrado'

_publ_section_title
;
 2-(Naphthalen-1-ylamino)cyclohexanol
;
_journal_coeditor_code ZL2377
_journal_issue 7
_journal_name_full 'Acta Crystallographica Section E'
_journal_page_first o1628
_journal_paper_doi 10.1107/S1600536811021714
_journal_volume 67
_journal_year 2011
_chemical_formula_iupac 'C16 H19 N O'
_chemical_formula_moiety 'C16 H19 N O'
_chemical_formula_sum 'C16 H19 N O'
_chemical_formula_weight 241.32
_chemical_name_systematic
;
2-(Naphthalen-1-ylamino)cyclohexanol
;
_space_group_IT_number 29
_symmetry_cell_setting orthorhombic
_symmetry_space_group_name_Hall 'P 2c -2ac'
_symmetry_space_group_name_H-M 'P c a 21'
_atom_sites_solution_hydrogens geom
_atom_sites_solution_primary direct
_atom_sites_solution_secondary difmap
_cell_angle_alpha 90.00
_cell_angle_beta 90.00
_cell_angle_gamma 90.00
_cell_formula_units_Z 4
_cell_length_a 12.0278(4)
_cell_length_b 11.5910(3)
_cell_length_c 9.5566(3)
_cell_measurement_reflns_used 48
_cell_measurement_temperature 294(2)
_cell_measurement_theta_max 36.30
_cell_measurement_theta_min 16.72
_cell_volume 1332.33(7)
_computing_cell_refinement '<i>AED</i> (Belletti <i>et al.</i>, 1993)'
_computing_data_collection '<i>AED</i> (Belletti <i>et al.</i>, 1993)'
_computing_data_reduction '<i>AED</i> (Belletti <i>et al.</i>, 1993)'
_computing_molecular_graphics
;
<i>ORTEP-3 for Windows</i> (Farrugia, 1997) and <i>SCHAKAL97</i>
(Keller, 1997)
;
_computing_publication_material
;
<i>SHELXL97</i> and <i>PARST95</i> (Nardelli, 1995)
;
_computing_structure_refinement '<i>SHELXL97</i> (Sheldrick, 2008)'
_computing_structure_solution '<i>SIR97</i> (Altomare <i>et al.</i>, 1999)'
_diffrn_ambient_temperature 294(2)
_diffrn_measured_fraction_theta_full 1.000
_diffrn_measured_fraction_theta_max 1.000
_diffrn_measurement_device 'Siemens AED'
_diffrn_measurement_method '\q/2\q scans'
_diffrn_radiation_monochromator graphite
_diffrn_radiation_source 'fine-focus sealed tube'
_diffrn_radiation_type CuK\a
_diffrn_radiation_wavelength 1.54178
_diffrn_reflns_av_R_equivalents 0.0344
_diffrn_reflns_av_sigmaI/netI 0.0216
_diffrn_reflns_limit_h_max 13
_diffrn_reflns_limit_h_min -14
_diffrn_reflns_limit_k_max 13
_diffrn_reflns_limit_k_min -14
_diffrn_reflns_limit_l_max 5
_diffrn_reflns_limit_l_min -11
_diffrn_reflns_number 4933
_diffrn_reflns_theta_full 69.85
_diffrn_reflns_theta_max 69.85
_diffrn_reflns_theta_min 3.81
_diffrn_standards_decay_% 0.0
_diffrn_standards_interval_count 100
_diffrn_standards_number 3
_exptl_absorpt_coefficient_mu 0.579
_exptl_absorpt_correction_type none
_exptl_crystal_colour pale-blue
_exptl_crystal_density_diffrn 1.203
_exptl_crystal_density_method 'not measured'
_exptl_crystal_description block
_exptl_crystal_F_000 520
_exptl_crystal_size_max 0.18
_exptl_crystal_size_mid 0.15
_exptl_crystal_size_min 0.10
_refine_diff_density_max 0.144
_refine_diff_density_min -0.130
_refine_ls_extinction_coef 0.0102(11)
_refine_ls_extinction_method SHELXL
_refine_ls_goodness_of_fit_ref 1.077
_refine_ls_hydrogen_treatment mixed
_refine_ls_matrix_type full
_refine_ls_number_parameters 169
_refine_ls_number_reflns 1353
_refine_ls_number_restraints 1
_refine_ls_restrained_S_all 1.076
_refine_ls_R_factor_all 0.0302
_refine_ls_R_factor_gt 0.0297
_refine_ls_shift/su_max 0.000
_refine_ls_shift/su_mean 0.000
_refine_ls_structure_factor_coef Fsqd
_refine_ls_weighting_details 'calc w=1/[\s^2^(Fo^2^)+(0.0541P)^2^+0.0897P] where P=(Fo^2^+2Fc^2^)/3'
_refine_ls_weighting_scheme calc
_refine_ls_wR_factor_gt 0.0860
_refine_ls_wR_factor_ref 0.0867
_reflns_number_gt 1326
_reflns_number_total 1353
_reflns_threshold_expression I>2\s(I)
_cod_data_source_file zl2377.cif
_cod_data_source_block I
_cod_database_code 2230958
_cod_database_fobs_code 2230958

loop_
_symmetry_equiv_pos_as_xyz
x,y,z
-x,-y,z+1/2
-x+1/2,y,z+1/2
x+1/2,-y,z

loop_
_atom_site_type_symbol
_atom_site_label
_atom_site_fract_x
_atom_site_fract_y
_atom_site_fract_z
_atom_site_U_iso_or_equiv
_atom_site_adp_type
_atom_site_calc_flag
_atom_site_refinement_flags
_atom_site_occupancy
_atom_site_symmetry_multiplicity
_atom_site_disorder_assembly
_atom_site_disorder_group
O O1 0.27577(13) -0.01165(12) 0.00639(19) 0.0690(4) Uani d . 1 1 . .
H H1O 0.2788 0.0522 0.0431 0.104 Uiso calc R 1 1 . .
N N1 0.14586(12) 0.08201(12) 0.21600(17) 0.0491(3) Uani d . 1 1 . .
H H1N 0.1730(16) 0.0622(17) 0.292(3) 0.054(5) Uiso d . 1 1 . .
C C1 0.20467(14) -0.08488(14) 0.08667(19) 0.0471(4) Uani d . 1 1 . .
H H1 0.2464 -0.1137 0.1675 0.057 Uiso calc R 1 1 . .
C C2 0.16883(16) -0.18640(16) -0.0013(2) 0.0572(4) Uani d . 1 1 . .
H H2A 0.2339 -0.2284 -0.0331 0.069 Uiso calc R 1 1 . .
H H2B 0.1288 -0.1591 -0.0829 0.069 Uiso calc R 1 1 . .
C C3 0.09482(17) -0.26593(17) 0.0831(3) 0.0661(6) Uani d . 1 1 . .
H H3A 0.1366 -0.2976 0.1609 0.079 Uiso calc R 1 1 . .
H H3B 0.0706 -0.3296 0.0246 0.079 Uiso calc R 1 1 . .
C C4 -0.00636(18) -0.20139(19) 0.1385(3) 0.0747(7) Uani d . 1 1 . .
H H4A -0.0500 -0.2527 0.1969 0.090 Uiso calc R 1 1 . .
H H4B -0.0525 -0.1774 0.0605 0.090 Uiso calc R 1 1 . .
C C5 0.02757(15) -0.09561(16) 0.2233(2) 0.0577(5) Uani d . 1 1 . .
H H5A -0.0384 -0.0529 0.2503 0.069 Uiso calc R 1 1 . .
H H5B 0.0651 -0.1202 0.3081 0.069 Uiso calc R 1 1 . .
C C6 0.10412(13) -0.01752(13) 0.13964(18) 0.0458(4) Uani d . 1 1 . .
H H6 0.0628 0.0107 0.0582 0.055 Uiso calc R 1 1 . .
C C7 0.08882(12) 0.18703(14) 0.22162(18) 0.0431(3) Uani d . 1 1 . .
C C8 -0.01028(14) 0.20562(15) 0.1532(2) 0.0500(4) Uani d . 1 1 . .
H H8 -0.0435 0.1456 0.1040 0.060 Uiso calc R 1 1 . .
C C9 -0.06185(15) 0.31447(17) 0.1569(2) 0.0583(5) Uani d . 1 1 . .
H H9 -0.1284 0.3253 0.1091 0.070 Uiso calc R 1 1 . .
C C10 -0.01684(16) 0.40383(17) 0.2286(3) 0.0609(5) Uani d . 1 1 . .
H H10 -0.0527 0.4749 0.2303 0.073 Uiso calc R 1 1 . .
C C11 0.08457(15) 0.38906(15) 0.3007(2) 0.0530(4) Uani d . 1 1 . .
C C12 0.1337(2) 0.47978(17) 0.3771(3) 0.0687(6) Uani d . 1 1 . .
H H12 0.0984 0.5511 0.3805 0.082 Uiso calc R 1 1 . .
C C13 0.2316(2) 0.46537(17) 0.4458(3) 0.0744(6) Uani d . 1 1 . .
H H13 0.2618 0.5261 0.4968 0.089 Uiso calc R 1 1 . .
C C14 0.28733(17) 0.35946(17) 0.4400(3) 0.0630(5) Uani d . 1 1 . .
H H14 0.3550 0.3504 0.4859 0.076 Uiso calc R 1 1 . .
C C15 0.24238(16) 0.26941(14) 0.3671(2) 0.0508(4) Uani d . 1 1 . .
H H15 0.2803 0.1995 0.3636 0.061 Uiso calc R 1 1 . .
C C16 0.13946(13) 0.28016(13) 0.29679(17) 0.0443(4) Uani d . 1 1 . .

loop_
_atom_site_aniso_label
_atom_site_aniso_U_11
_atom_site_aniso_U_22
_atom_site_aniso_U_33
_atom_site_aniso_U_12
_atom_site_aniso_U_13
_atom_site_aniso_U_23
O1 0.0746(9) 0.0685(8) 0.0640(9) -0.0070(7) 0.0230(8) 0.0016(8)
N1 0.0558(8) 0.0455(7) 0.0460(8) 0.0049(6) -0.0107(7) -0.0054(7)
C1 0.0484(8) 0.0510(8) 0.0419(8) 0.0012(7) 0.0005(7) 0.0008(7)
C2 0.0614(10) 0.0588(9) 0.0513(10) 0.0102(8) -0.0018(8) -0.0113(9)
C3 0.0658(11) 0.0534(10) 0.0793(14) -0.0043(8) 0.0012(11) -0.0181(10)
C4 0.0556(10) 0.0691(13) 0.0995(19) -0.0144(9) 0.0103(12) -0.0260(13)
C5 0.0532(9) 0.0604(10) 0.0595(11) -0.0051(8) 0.0087(9) -0.0113(9)
C6 0.0478(7) 0.0490(8) 0.0407(9) 0.0029(6) -0.0057(7) -0.0039(7)
C7 0.0445(7) 0.0460(8) 0.0389(8) 0.0010(6) 0.0033(7) 0.0017(7)
C8 0.0462(8) 0.0537(9) 0.0501(10) -0.0019(7) -0.0029(7) 0.0006(8)
C9 0.0486(9) 0.0647(10) 0.0616(11) 0.0069(8) -0.0053(9) 0.0068(10)
C10 0.0596(10) 0.0545(10) 0.0684(12) 0.0133(8) 0.0016(10) 0.0020(9)
C11 0.0580(9) 0.0501(8) 0.0508(10) 0.0029(7) 0.0059(8) -0.0026(8)
C12 0.0814(13) 0.0501(9) 0.0747(15) 0.0058(9) -0.0010(12) -0.0125(10)
C13 0.0828(15) 0.0594(10) 0.0811(15) -0.0082(10) -0.0099(13) -0.0226(12)
C14 0.0622(10) 0.0653(10) 0.0616(11) -0.0076(9) -0.0105(9) -0.0066(10)
C15 0.0516(8) 0.0516(8) 0.0491(9) -0.0001(8) -0.0023(8) -0.0023(8)
C16 0.0478(8) 0.0466(8) 0.0385(8) -0.0007(6) 0.0044(7) -0.0003(7)

loop_
_atom_type_symbol
_atom_type_description
_atom_type_scat_dispersion_real
_atom_type_scat_dispersion_imag
_atom_type_scat_source
O O 0.0492 0.0322 'International Tables Vol C Tables 4.2.6.8 and 6.1.1.4'
H H 0.0000 0.0000 'International Tables Vol C Tables 4.2.6.8 and 6.1.1.4'
N N 0.0311 0.0180 'International Tables Vol C Tables 4.2.6.8 and 6.1.1.4'
C C 0.0181 0.0091 'International Tables Vol C Tables 4.2.6.8 and 6.1.1.4'

loop_
_geom_angle_atom_site_label_1
_geom_angle_atom_site_label_2
_geom_angle_atom_site_label_3
_geom_angle_site_symmetry_1
_geom_angle_site_symmetry_3
_geom_angle
_geom_angle_publ_flag
C1 O1 H1O . . 109.5 ?
C7 N1 C6 . . 122.71(14) ?
C7 N1 H1N . . 113.6(15) ?
C6 N1 H1N . . 110.9(14) ?
O1 C1 C2 . . 109.60(16) ?
O1 C1 C6 . . 110.40(13) ?
C2 C1 C6 . . 110.94(14) ?
O1 C1 H1 . . 108.6 ?
C2 C1 H1 . . 108.6 ?
C6 C1 H1 . . 108.6 ?
C1 C2 C3 . . 110.28(17) ?
C1 C2 H2A . . 109.6 ?
C3 C2 H2A . . 109.6 ?
C1 C2 H2B . . 109.6 ?
C3 C2 H2B . . 109.6 ?
H2A C2 H2B . . 108.1 ?
C2 C3 C4 . . 110.83(17) ?
C2 C3 H3A . . 109.5 ?
C4 C3 H3A . . 109.5 ?
C2 C3 H3B . . 109.5 ?
C4 C3 H3B . . 109.5 ?
H3A C3 H3B . . 108.1 ?
C3 C4 C5 . . 111.45(16) ?
C3 C4 H4A . . 109.3 ?
C5 C4 H4A . . 109.3 ?
C3 C4 H4B . . 109.3 ?
C5 C4 H4B . . 109.3 ?
H4A C4 H4B . . 108.0 ?
C6 C5 C4 . . 111.16(18) ?
C6 C5 H5A . . 109.4 ?
C4 C5 H5A . . 109.4 ?
C6 C5 H5B . . 109.4 ?
C4 C5 H5B . . 109.4 ?
H5A C5 H5B . . 108.0 ?
N1 C6 C5 . . 114.69(15) ?
N1 C6 C1 . . 107.38(13) ?
C5 C6 C1 . . 110.50(13) ?
N1 C6 H6 . . 108.0 ?
C5 C6 H6 . . 108.0 ?
C1 C6 H6 . . 108.0 ?
C8 C7 N1 . . 122.87(15) ?
C8 C7 C16 . . 119.24(15) ?
N1 C7 C16 . . 117.81(14) ?
C7 C8 C9 . . 120.67(17) ?
C7 C8 H8 . . 119.7 ?
C9 C8 H8 . . 119.7 ?
C10 C9 C8 . . 121.51(17) ?
C10 C9 H9 . . 119.2 ?
C8 C9 H9 . . 119.2 ?
C9 C10 C11 . . 119.97(17) ?
C9 C10 H10 . . 120.0 ?
C11 C10 H10 . . 120.0 ?
C12 C11 C10 . . 121.65(17) ?
C12 C11 C16 . . 118.67(18) ?
C10 C11 C16 . . 119.68(16) ?
C13 C12 C11 . . 121.47(19) ?
C13 C12 H12 . . 119.3 ?
C11 C12 H12 . . 119.3 ?
C12 C13 C14 . . 120.24(19) ?
C12 C13 H13 . . 119.9 ?
C14 C13 H13 . . 119.9 ?
C15 C14 C13 . . 120.04(19) ?
C15 C14 H14 . . 120.0 ?
C13 C14 H14 . . 120.0 ?
C14 C15 C16 . . 121.42(17) ?
C14 C15 H15 . . 119.3 ?
C16 C15 H15 . . 119.3 ?
C15 C16 C11 . . 118.12(15) ?
C15 C16 C7 . . 122.96(14) ?
C11 C16 C7 . . 118.92(15) ?

loop_
_geom_bond_atom_site_label_1
_geom_bond_atom_site_label_2
_geom_bond_site_symmetry_2
_geom_bond_distance
_geom_bond_publ_flag
O1 C1 . 1.428(2) ?
O1 H1O . 0.8200 ?
N1 C7 . 1.398(2) ?
N1 C6 . 1.454(2) ?
N1 H1N . 0.83(3) ?
C1 C2 . 1.509(2) ?
C1 C6 . 1.526(2) ?
C1 H1 . 0.9800 ?
C2 C3 . 1.514(3) ?
C2 H2A . 0.9700 ?
C2 H2B . 0.9700 ?
C3 C4 . 1.523(3) ?
C3 H3A . 0.9700 ?
C3 H3B . 0.9700 ?
C4 C5 . 1.526(3) ?
C4 H4A . 0.9700 ?
C4 H4B . 0.9700 ?
C5 C6 . 1.519(3) ?
C5 H5A . 0.9700 ?
C5 H5B . 0.9700 ?
C6 H6 . 0.9800 ?
C7 C8 . 1.377(2) ?
C7 C16 . 1.433(2) ?
C8 C9 . 1.406(2) ?
C8 H8 . 0.9300 ?
C9 C10 . 1.355(3) ?
C9 H9 . 0.9300 ?
C10 C11 . 1.411(3) ?
C10 H10 . 0.9300 ?
C11 C12 . 1.410(3) ?
C11 C16 . 1.425(2) ?
C12 C13 . 1.359(4) ?
C12 H12 . 0.9300 ?
C13 C14 . 1.399(3) ?
C13 H13 . 0.9300 ?
C14 C15 . 1.367(3) ?
C14 H14 . 0.9300 ?
C15 C16 . 1.414(3) ?
C15 H15 . 0.9300 ?

loop_
_geom_hbond_atom_site_label_D
_geom_hbond_atom_site_label_H
_geom_hbond_atom_site_label_A
_geom_hbond_site_symmetry_A
_geom_hbond_distance_DH
_geom_hbond_distance_HA
_geom_hbond_distance_DA
_geom_hbond_angle_DHA
N1 H1N O1 3_555 0.83(3) 2.30(3) 3.125(2) 171(2)
C14 H14 Cg1 3_555 0.93 2.71 3.530(3) 148
